data_7719192
loop_
_publ_author_name
'Liu, Jia-Wei'
'Wang, Xue-Cheng'
'Wen, Li-Jing'
'Chen, Hao-Yu'
'Ren, Jin-Xia'
'Li, Jie'
'Liu, Chang'
'Li, Yong-Hua'
'Chen, Bo'
'Wang, Shi'
'Zhang, Kenneth Yin'

_publ_section_title
;
 Strategic fluorine atom positioning in carbazolyl oxadiazole derivatives:
 constructing asymmetric Ir(III) complexes for enhanced
 electroluminescence performance.
;
_journal_issue 35
_journal_name_full 'Dalton transactions (Cambridge, England : 2003)'
_journal_page_first 13184
_journal_page_last 13191
_journal_paper_doi 10.1039/d5dt01237f
_journal_volume 54
_journal_year 2025
_chemical_formula_moiety '0.08(C58 H49 F2 Ir N7 O4)'
_chemical_formula_sum 'C H F Ir N O'
_chemical_formula_weight 254.23
_chemical_name_systematic 1
_space_group_crystal_system triclinic
_space_group_IT_number 2
_space_group_name_Hall '-P 1'
_space_group_name_H-M_alt 'P -1'
_atom_sites_solution_hydrogens geom
_atom_sites_solution_primary dual
_audit_creation_date 2024-11-28
_audit_creation_method
;
Olex2 1.3
(compiled 2020.11.12 svn.r5f609507 for OlexSys, GUI svn.r6408)
;
_audit_update_record
;
2024-11-28 deposited with the CCDC.	2025-07-30 downloaded from the CCDC.
;
_cell_angle_alpha 83.091(4)
_cell_angle_beta 76.754(4)
_cell_angle_gamma 66.757(3)
_cell_formula_units_Z 25
_cell_length_a 12.285(2)
_cell_length_b 13.996(2)
_cell_length_c 16.348(3)
_cell_measurement_reflns_used 6988
_cell_measurement_temperature 100.0
_cell_measurement_theta_max 28.13
_cell_measurement_theta_min 2.44
_cell_volume 2512.6(7)
_computing_molecular_graphics 'Olex2 1.3 (Dolomanov et al., 2009)'
_computing_publication_material 'Olex2 1.3 (Dolomanov et al., 2009)'
_computing_structure_refinement 'SHELXL 2018/3 (Sheldrick, 2015)'
_computing_structure_solution 'SHELXT 2014/5 (Sheldrick, 2014)'
_diffrn_ambient_temperature 100.0
_diffrn_measured_fraction_theta_full 0.982
_diffrn_measured_fraction_theta_max 0.965
_diffrn_measurement_device_type 'Bruker APEX-II CCD'
_diffrn_measurement_method '\f and \w scans'
_diffrn_radiation_monochromator graphite
_diffrn_radiation_type MoK\a
_diffrn_radiation_wavelength 0.71073
_diffrn_reflns_av_R_equivalents 0.0663
_diffrn_reflns_av_unetI/netI 0.1432
_diffrn_reflns_Laue_measured_fraction_full 0.982
_diffrn_reflns_Laue_measured_fraction_max 0.965
_diffrn_reflns_limit_h_max 16
_diffrn_reflns_limit_h_min -16
_diffrn_reflns_limit_k_max 18
_diffrn_reflns_limit_k_min -18
_diffrn_reflns_limit_l_max 16
_diffrn_reflns_limit_l_min -21
_diffrn_reflns_number 17423
_diffrn_reflns_point_group_measured_fraction_full 0.982
_diffrn_reflns_point_group_measured_fraction_max 0.965
_diffrn_reflns_theta_full 25.242
_diffrn_reflns_theta_max 28.309
_diffrn_reflns_theta_min 1.841
_diffrn_source_current 30.0
_diffrn_source_power 1.5
_diffrn_source_voltage 50.0
_diffrn_standards_number 0
_exptl_absorpt_coefficient_mu 33.047
_exptl_crystal_colour 'clear yellowish yellow'
_exptl_crystal_colour_lustre clear
_exptl_crystal_colour_modifier yellowish
_exptl_crystal_colour_primary yellow
_exptl_crystal_density_diffrn 4.200
_exptl_crystal_description cube
_exptl_crystal_F_000 2700
_exptl_crystal_size_max 0.3
_exptl_crystal_size_mid 0.25
_exptl_crystal_size_min 0.21
_refine_diff_density_max 4.704
_refine_diff_density_min -4.809
_refine_diff_density_rms 0.268
_refine_ls_extinction_method none
_refine_ls_goodness_of_fit_ref 1.079
_refine_ls_hydrogen_treatment constr
_refine_ls_matrix_type full
_refine_ls_number_parameters 641
_refine_ls_number_reflns 12065
_refine_ls_number_restraints 0
_refine_ls_restrained_S_all 1.079
_refine_ls_R_factor_all 0.1493
_refine_ls_R_factor_gt 0.0947
_refine_ls_shift/su_max 0.001
_refine_ls_shift/su_mean 0.000
_refine_ls_structure_factor_coef Fsqd
_refine_ls_weighting_details 'w=1/[\s^2^(Fo^2^)+(0.0666P)^2^+43.3329P] where P=(Fo^2^+2Fc^2^)/3'
_refine_ls_weighting_scheme calc
_refine_ls_wR_factor_gt 0.1907
_refine_ls_wR_factor_ref 0.2203
_reflns_Friedel_coverage 0.000
_reflns_number_gt 8142
_reflns_number_total 12065
_reflns_threshold_expression 'I > 2\s(I)'
_cod_data_source_file d5dt01237f2.cif
_cod_data_source_block 111
_cod_depositor_comments 'Adding full bibliography for 7719190--7719192.cif.'
_cod_original_cell_volume 2512.7(8)
_cod_database_code 7719192
_shelx_shelxl_version_number 2018/3
_shelx_space_group_comment
;
The symmetry employed for this shelxl refinement is uniquely defined
by the following loop, which should always be used as a source of
symmetry information in preference to the above space-group names.
They are only intended as comments.
;
_shelx_estimated_absorpt_t_max 0.055
_shelx_estimated_absorpt_t_min 0.036
_olex2_refinement_description
;
1. Fixed Uiso
 At 1.2 times of:
  All C(H) groups, All C(H,H) groups
 At 1.5 times of:
  All C(H,H,H) groups
2.a Secondary CH2 refined with riding coordinates:
 C00Z(H00A,H00B), C01H(H01B,H01F), C01O(H01G,H01H), C01R(H01I,H01M), C01W(H01O,
 H01P), C01X(H01R,H01T), C01Y(H01W,H01X), C010(H01Y,H), C014(H01Z,HA),
 C020(H02A,H02B)
2.b Aromatic/amide H refined with riding coordinates:
 C00H(H00H), C00I(H00I), C00J(H00J), C00M(H00M), C00O(H00O), C00P(H00P),
 C00Q(H00Q), C00T(H00T), C00W(H00W), C01A(H01A), C01C(H01C), C01D(H01D),
 C01E(H01E), C01J(H01J), C01K(H01K), C01L(H01L), C01N(H01N), C01Q(H01Q),
 C01S(H01S), C01U(H01U), C01V(H01V), C012(H012), C015(H015)
2.c Idealised Me refined as rotating group:
 C4(H4A,H4B,H4C), C12(H12A,H12B,H12C)
;
_olex2_submission_special_instructions 'No special instructions were received'

loop_
_space_group_symop_operation_xyz
'x, y, z'
'-x, -y, -z'

loop_
_atom_site_label
_atom_site_type_symbol
_atom_site_fract_x
_atom_site_fract_y
_atom_site_fract_z
_atom_site_U_iso_or_equiv
_atom_site_adp_type
_atom_site_occupancy
_atom_site_site_symmetry_order
_atom_site_calc_flag
_atom_site_refinement_flags_posn
_atom_site_refinement_flags_adp
_atom_site_refinement_flags_occupancy
_atom_site_disorder_assembly
_atom_site_disorder_group
C00E C 0.4715(9) 0.5359(8) 0.3989(6) 0.017(2) Uani 1 1 d . . . . .
C00F C 0.5688(9) 0.3721(8) 0.3375(7) 0.021(2) Uani 1 1 d . . . . .
C00G C 0.7785(10) 0.3064(9) 0.2813(7) 0.025(2) Uani 1 1 d . . . . .
C00H C 0.6712(10) 0.2935(8) 0.2973(7) 0.023(2) Uani 1 1 d . . . . .
H00H H 0.666580 0.232284 0.281412 0.027 Uiso 1 1 calc R U . . .
C00I C -0.0264(10) 0.4200(9) 0.4375(8) 0.028(2) Uani 1 1 d . . . . .
H00I H -0.107387 0.423842 0.453851 0.033 Uiso 1 1 calc R U . . .
C00J C 0.6956(9) 0.4713(8) 0.3425(7) 0.022(2) Uani 1 1 d . . . . .
H00J H 0.703214 0.530680 0.359382 0.026 Uiso 1 1 calc R U . . .
C00K C 0.5839(9) 0.4612(8) 0.3589(7) 0.022(2) Uani 1 1 d . . . . .
C00L C 0.2606(9) 0.7629(8) 0.5024(6) 0.018(2) Uani 1 1 d . . . . .
C00M C 0.1375(9) 0.7949(8) 0.5312(7) 0.020(2) Uani 1 1 d . . . . .
H00M H 0.094260 0.754296 0.524063 0.025 Uiso 1 1 calc R U . . .
C00N C 0.1737(9) 0.3620(8) 0.4627(7) 0.023(2) Uani 1 1 d . . . . .
C00O C 0.0572(10) 0.3654(9) 0.4867(7) 0.028(2) Uani 1 1 d . . . . .
H00O H 0.034552 0.330291 0.537079 0.033 Uiso 1 1 calc R U . . .
C00P C 0.0095(10) 0.4690(8) 0.3636(7) 0.025(2) Uani 1 1 d . . . . .
H00P H -0.047326 0.508936 0.329724 0.030 Uiso 1 1 calc R U . . .
C00Q C 0.7949(9) 0.3920(9) 0.3009(7) 0.026(2) Uani 1 1 d . . . . .
H00Q H 0.872215 0.396570 0.286301 0.031 Uiso 1 1 calc R U . . .
C00R C 0.4296(10) 0.2579(8) 0.2267(7) 0.025(2) Uani 1 1 d . . . . .
C00S C 0.3220(9) 0.6648(8) 0.4611(6) 0.018(2) Uani 1 1 d . . . . .
C00T C 0.1288(10) 0.4593(9) 0.3397(7) 0.026(2) Uani 1 1 d . . . . .
H00T H 0.154371 0.490495 0.287911 0.032 Uiso 1 1 calc R U . . .
C00U C 0.4717(10) 0.0981(8) 0.2658(7) 0.025(2) Uani 1 1 d . . . . .
C00V C 0.0793(10) 0.8897(8) 0.5712(7) 0.023(2) Uani 1 1 d . . . . .
C00W C 0.2684(11) 0.9152(8) 0.5523(7) 0.026(2) Uani 1 1 d . . . . .
H00W H 0.312566 0.954938 0.559600 0.031 Uiso 1 1 calc R U . . .
C00X C 0.3922(9) 0.4344(8) 0.2401(7) 0.023(2) Uani 1 1 d . . . . .
C00Y C 0.1417(10) 0.9516(8) 0.5801(7) 0.024(2) Uani 1 1 d . . . . .
C00Z C -0.1339(11) 0.8140(9) 0.6791(7) 0.031(3) Uani 1 1 d . . . . .
H00A H -0.195383 0.786336 0.675519 0.037 Uiso 1 1 calc R U . . .
H00B H -0.053953 0.755987 0.668806 0.037 Uiso 1 1 calc R U . . .
C01A C 0.0591(13) 1.1352(10) 0.6409(8) 0.040(3) Uani 1 1 d . . . . .
H01A H 0.133952 1.144035 0.630294 0.048 Uiso 1 1 calc R U . . .
C01B C 0.0526(12) 1.0441(9) 0.6205(7) 0.031(3) Uani 1 1 d . . . . .
C01C C 0.4905(12) -0.0444(10) 0.1813(9) 0.038(3) Uani 1 1 d . . . . .
H01C H 0.477155 0.002594 0.134214 0.045 Uiso 1 1 calc R U . . .
C01D C 0.3920(12) 0.3773(10) 0.0998(8) 0.035(3) Uani 1 1 d . . . . .
H01D H 0.398805 0.324642 0.065086 0.042 Uiso 1 1 calc R U . . .
C01E C 0.5358(11) -0.1838(10) 0.3184(8) 0.034(3) Uani 1 1 d . . . . .
H01E H 0.554469 -0.232754 0.363669 0.041 Uiso 1 1 calc R U . . .
C01F C 0.5236(11) -0.2117(9) 0.2449(9) 0.037(3) Uani 1 1 d . . . . .
C01G C -0.0583(12) 1.0330(9) 0.6343(7) 0.033(3) Uani 1 1 d . . . . .
C01H C -0.1499(13) 0.7638(11) 0.8328(8) 0.044(3) Uani 1 1 d . . . . .
H01B H -0.071934 0.705016 0.816350 0.053 Uiso 1 1 calc R U . . .
H01F H -0.215570 0.739122 0.834072 0.053 Uiso 1 1 calc R U . . .
C01I C 0.3690(13) 0.4773(10) 0.0709(8) 0.041(3) Uani 1 1 d . . . . .
C01J C -0.1665(13) 1.1096(10) 0.6731(8) 0.042(3) Uani 1 1 d . . . . .
H01J H -0.241198 1.100389 0.685056 0.051 Uiso 1 1 calc R U . . .
C01K C 0.5051(13) -0.1469(9) 0.1750(9) 0.039(3) Uani 1 1 d . . . . .
H01K H 0.502334 -0.171472 0.124123 0.046 Uiso 1 1 calc R U . . .
C01L C -0.1573(16) 1.2005(11) 0.6929(8) 0.054(4) Uani 1 1 d . . . . .
H01L H -0.228502 1.255412 0.717811 0.065 Uiso 1 1 calc R U . . .
C01M C 0.3277(16) 0.6260(11) -0.0100(8) 0.053(4) Uani 1 1 d . . . . .
C01N C -0.0480(16) 1.2128(10) 0.6775(9) 0.053(4) Uani 1 1 d . . . . .
H01N H -0.045997 1.275599 0.692198 0.064 Uiso 1 1 calc R U . . .
C01O C 0.3377(15) 0.4676(13) -0.0751(9) 0.058(4) Uani 1 1 d . . . . .
H01G H 0.392049 0.393339 -0.073591 0.070 Uiso 1 1 calc R U . . .
H01H H 0.362785 0.498567 -0.130268 0.070 Uiso 1 1 calc R U . . .
C01P C 0.3394(15) 0.6482(11) 0.0704(9) 0.052(4) Uani 1 1 d . . . . .
C01Q C 0.3002(19) 0.8241(13) 0.0181(11) 0.076(6) Uani 1 1 d . . . . .
H01Q H 0.292314 0.892965 0.025504 0.091 Uiso 1 1 calc R U . . .
C01R C 0.2115(15) 0.4754(13) -0.0664(9) 0.056(4) Uani 1 1 d . . . . .
H01I H 0.160144 0.548177 -0.078943 0.067 Uiso 1 1 calc R U . . .
H01M H 0.181145 0.457836 -0.007407 0.067 Uiso 1 1 calc R U . . .
C01S C 0.3047(17) 0.6977(14) -0.0723(10) 0.072(6) Uani 1 1 d . . . . .
H01S H 0.299178 0.680031 -0.125076 0.086 Uiso 1 1 calc R U . . .
C01U C 0.2894(19) 0.7974(15) -0.0582(11) 0.082(7) Uani 1 1 d . . . . .
H01U H 0.270905 0.849435 -0.101582 0.098 Uiso 1 1 calc R U . . .
C01V C 0.3224(16) 0.7506(11) 0.0833(10) 0.061(5) Uani 1 1 d . . . . .
H01V H 0.326141 0.769439 0.136189 0.074 Uiso 1 1 calc R U . . .
C01W C 0.1996(15) 0.4034(12) -0.1247(10) 0.054(4) Uani 1 1 d . . . . .
H01O H 0.231711 0.419507 -0.183691 0.065 Uiso 1 1 calc R U . . .
H01P H 0.248753 0.330256 -0.111101 0.065 Uiso 1 1 calc R U . . .
C01X C 0.0699(18) 0.4152(13) -0.1162(12) 0.070(5) Uani 1 1 d . . . . .
H01R H 0.023190 0.485284 -0.137731 0.083 Uiso 1 1 calc R U . . .
H01T H 0.034041 0.409318 -0.055942 0.083 Uiso 1 1 calc R U . . .
C01Y C 0.060(2) 0.332(2) -0.1649(17) 0.108(9) Uani 1 1 d . . . . .
H01W H 0.066626 0.351609 -0.225528 0.130 Uiso 1 1 calc R U . . .
H01X H 0.125101 0.263590 -0.158089 0.130 Uiso 1 1 calc R U . . .
C4 C -0.270(2) 0.867(2) 0.9561(18) 0.120(9) Uiso 1 1 d . . . . .
H4A H -0.287605 0.930909 0.921247 0.180 Uiso 1 1 calc R U . . .
H4B H -0.271476 0.881917 1.013420 0.180 Uiso 1 1 calc R U . . .
H4C H -0.330627 0.837306 0.957301 0.180 Uiso 1 1 calc R U . . .
C010 C -0.1350(10) 0.8980(9) 0.6096(7) 0.031(3) Uani 1 1 d . . . . .
H01Y H -0.124281 0.868282 0.554923 0.037 Uiso 1 1 calc R U . . .
H H -0.215164 0.955823 0.619523 0.037 Uiso 1 1 calc R U . . .
C011 C 0.2669(10) 0.3173(10) 0.5174(8) 0.030(3) Uani 1 1 d . . . . .
C12 C -0.049(3) 0.328(3) -0.132(2) 0.166(14) Uiso 1 1 d . . . . .
H12A H -0.061471 0.324609 -0.070691 0.249 Uiso 1 1 calc R U . . .
H12B H -0.052153 0.265434 -0.151448 0.249 Uiso 1 1 calc R U . . .
H12C H -0.111902 0.389788 -0.150607 0.249 Uiso 1 1 calc R U . . .
C012 C 0.3761(10) 0.5320(9) 0.2053(7) 0.028(3) Uani 1 1 d . . . . .
H012 H 0.375866 0.584106 0.237697 0.034 Uiso 1 1 calc R U . . .
C013 C 0.4050(11) 0.3564(9) 0.1840(7) 0.030(3) Uani 1 1 d . . . . .
C014 C -0.1588(11) 0.8513(9) 0.7675(7) 0.032(3) Uani 1 1 d . . . . .
H01Z H -0.099954 0.881969 0.771003 0.039 Uiso 1 1 calc R U . . .
HA H -0.240785 0.906316 0.779696 0.039 Uiso 1 1 calc R U . . .
C015 C 0.3262(10) 0.8209(9) 0.5144(7) 0.024(2) Uani 1 1 d . . . . .
H015 H 0.411529 0.794525 0.496069 0.029 Uiso 1 1 calc R U . . .
C017 C 0.5198(11) -0.0802(9) 0.3241(8) 0.034(3) Uani 1 1 d . . . . .
C018 C 0.3599(12) 0.5554(9) 0.1212(8) 0.036(3) Uani 1 1 d . . . . .
C019 C 0.4954(10) -0.0105(8) 0.2566(8) 0.027(2) Uani 1 1 d . . . . .
C020 C -0.1592(17) 0.7974(19) 0.9235(10) 0.087(7) Uani 1 1 d . . . . .
H02A H -0.139320 0.734748 0.961294 0.104 Uiso 1 1 calc R U . . .
H02B H -0.098559 0.828313 0.921001 0.104 Uiso 1 1 calc R U . . .
F004 F 0.8779(6) 0.2294(5) 0.2398(5) 0.0353(17) Uani 1 1 d . . . . .
F009 F 0.5319(8) -0.3104(5) 0.2388(5) 0.049(2) Uani 1 1 d . . . . .
Ir01 Ir 0.39452(4) 0.38357(3) 0.36056(3) 0.02149(13) Uani 1 1 d . . . . .
N00A N 0.4595(8) 0.1448(7) 0.3324(6) 0.0220(19) Uani 1 1 d . . . . .
N00B N 0.2763(8) 0.6012(7) 0.4455(6) 0.0221(19) Uani 1 1 d . . . . .
N00D N -0.0430(8) 0.9392(7) 0.6042(6) 0.027(2) Uani 1 1 d . . . . .
N005 N 0.3714(7) 0.5199(6) 0.4048(5) 0.0154(17) Uani 1 1 d . . . . .
N006 N 0.2097(8) 0.4059(7) 0.3892(5) 0.0206(19) Uani 1 1 d . . . . .
N007 N 0.4327(7) 0.2490(6) 0.3063(5) 0.0186(18) Uani 1 1 d . . . . .
N016 N 0.3504(13) 0.5208(10) -0.0083(7) 0.052(3) Uani 1 1 d . . . . .
O00C O 0.2367(8) 0.2808(9) 0.5878(6) 0.052(3) Uani 1 1 d . . . . .
O002 O 0.4456(6) 0.6277(5) 0.4329(4) 0.0187(15) Uani 1 1 d . . . . .
O003 O 0.3701(7) 0.3212(6) 0.4868(5) 0.0252(17) Uani 1 1 d . . . . .
O008 O 0.4547(7) 0.1646(6) 0.1960(5) 0.0285(18) Uani 1 1 d . . . . .

loop_
_atom_site_aniso_label
_atom_site_aniso_U_11
_atom_site_aniso_U_22
_atom_site_aniso_U_33
_atom_site_aniso_U_23
_atom_site_aniso_U_13
_atom_site_aniso_U_12
C00E 0.020(5) 0.020(5) 0.014(5) -0.003(4) -0.007(4) -0.008(4)
C00F 0.020(5) 0.018(5) 0.020(5) -0.004(4) -0.002(4) -0.005(4)
C00G 0.022(5) 0.029(6) 0.020(5) -0.005(4) -0.002(4) -0.007(5)
C00H 0.026(5) 0.026(6) 0.022(6) -0.004(4) -0.008(4) -0.014(5)
C00I 0.020(5) 0.031(6) 0.038(7) -0.007(5) -0.004(5) -0.015(5)
C00J 0.013(5) 0.024(5) 0.034(6) -0.011(4) -0.009(4) -0.008(4)
C00K 0.022(5) 0.024(6) 0.020(5) -0.006(4) -0.001(4) -0.010(4)
C00L 0.022(5) 0.019(5) 0.019(5) -0.007(4) -0.006(4) -0.009(4)
C00M 0.020(5) 0.022(5) 0.023(5) -0.005(4) -0.004(4) -0.010(4)
C00N 0.020(5) 0.024(6) 0.028(6) -0.011(4) 0.002(4) -0.013(4)
C00O 0.030(6) 0.031(6) 0.026(6) -0.008(5) -0.001(5) -0.016(5)
C00P 0.022(5) 0.024(6) 0.027(6) -0.012(4) -0.004(4) -0.004(4)
C00Q 0.017(5) 0.035(6) 0.029(6) -0.004(5) -0.004(4) -0.014(5)
C00R 0.028(6) 0.022(6) 0.025(6) -0.003(4) -0.013(5) -0.006(5)
C00S 0.018(5) 0.022(5) 0.014(5) -0.004(4) -0.001(4) -0.008(4)
C00T 0.031(6) 0.025(6) 0.026(6) -0.005(4) -0.013(5) -0.009(5)
C00U 0.028(6) 0.017(5) 0.032(6) -0.004(4) -0.006(5) -0.011(5)
C00V 0.028(6) 0.019(5) 0.019(5) -0.005(4) -0.005(4) -0.006(4)
C00W 0.038(6) 0.022(6) 0.026(6) -0.005(4) -0.008(5) -0.018(5)
C00X 0.018(5) 0.019(5) 0.033(6) -0.017(4) -0.004(4) -0.005(4)
C00Y 0.029(6) 0.019(5) 0.025(6) -0.005(4) -0.006(5) -0.007(4)
C00Z 0.027(6) 0.035(7) 0.031(7) -0.001(5) -0.006(5) -0.012(5)
C01A 0.059(9) 0.029(7) 0.031(7) -0.008(5) -0.007(6) -0.015(6)
C01B 0.048(7) 0.021(6) 0.023(6) -0.007(4) -0.007(5) -0.011(5)
C01C 0.041(7) 0.029(7) 0.046(8) -0.012(6) -0.013(6) -0.011(6)
C01D 0.049(8) 0.035(7) 0.024(6) -0.012(5) -0.008(6) -0.015(6)
C01E 0.036(7) 0.032(7) 0.033(7) -0.009(5) -0.006(5) -0.010(5)
C01F 0.037(7) 0.022(6) 0.052(8) -0.017(6) 0.000(6) -0.011(5)
C01G 0.043(7) 0.022(6) 0.019(6) -0.002(4) -0.001(5) 0.000(5)
C01H 0.048(8) 0.052(9) 0.035(8) 0.005(6) -0.005(6) -0.026(7)
C01I 0.055(8) 0.035(7) 0.018(6) -0.003(5) -0.004(6) -0.002(6)
C01J 0.051(8) 0.029(7) 0.026(7) -0.005(5) 0.001(6) 0.001(6)
C01K 0.057(9) 0.021(6) 0.040(8) -0.011(5) -0.005(6) -0.016(6)
C01L 0.077(11) 0.031(7) 0.023(7) -0.004(5) 0.005(7) 0.006(7)
C01M 0.086(12) 0.038(8) 0.018(6) 0.006(5) -0.002(7) -0.013(8)
C01N 0.084(12) 0.023(7) 0.039(8) -0.017(6) -0.002(8) -0.009(7)
C01O 0.072(11) 0.062(10) 0.022(7) -0.011(7) -0.010(7) -0.005(9)
C01P 0.075(11) 0.027(7) 0.038(8) -0.004(6) 0.005(7) -0.010(7)
C01Q 0.111(16) 0.036(9) 0.050(11) 0.007(7) 0.006(10) -0.011(9)
C01R 0.068(11) 0.053(10) 0.032(8) -0.009(7) 0.002(7) -0.011(8)
C01S 0.086(13) 0.065(12) 0.033(9) 0.003(8) 0.007(8) -0.007(10)
C01U 0.098(15) 0.059(12) 0.045(10) 0.014(8) 0.016(10) -0.006(11)
C01V 0.082(12) 0.035(8) 0.043(9) 0.002(7) 0.011(8) -0.012(8)
C01W 0.063(10) 0.043(9) 0.043(9) -0.007(7) 0.002(7) -0.011(8)
C01X 0.092(14) 0.052(10) 0.065(12) -0.017(8) 0.015(10) -0.040(10)
C01Y 0.080(15) 0.12(2) 0.12(2) -0.045(16) 0.033(14) -0.048(15)
C010 0.022(6) 0.038(7) 0.027(6) -0.011(5) -0.003(5) -0.003(5)
C011 0.024(6) 0.042(7) 0.033(7) -0.003(5) -0.003(5) -0.023(5)
C012 0.036(6) 0.023(6) 0.020(6) -0.010(4) 0.003(5) -0.007(5)
C013 0.038(7) 0.019(6) 0.029(6) -0.004(5) -0.009(5) -0.004(5)
C014 0.034(6) 0.029(6) 0.029(7) 0.002(5) -0.006(5) -0.009(5)
C015 0.023(5) 0.033(6) 0.019(5) -0.004(4) -0.005(4) -0.012(5)
C017 0.035(7) 0.027(6) 0.043(8) -0.009(5) -0.006(6) -0.015(5)
C018 0.054(8) 0.022(6) 0.025(6) -0.001(5) -0.007(6) -0.008(6)
C019 0.026(6) 0.018(5) 0.034(7) -0.008(5) -0.002(5) -0.004(5)
C020 0.067(12) 0.15(2) 0.029(9) -0.001(11) 0.009(8) -0.034(13)
F004 0.021(3) 0.036(4) 0.046(4) -0.019(3) 0.002(3) -0.007(3)
F009 0.067(5) 0.022(4) 0.057(5) -0.015(3) -0.003(4) -0.016(4)
Ir01 0.0207(2) 0.0208(2) 0.0264(2) -0.00734(15) -0.00547(15) -0.00916(15)
N00A 0.021(4) 0.021(5) 0.027(5) -0.006(4) -0.004(4) -0.010(4)
N00B 0.018(4) 0.024(5) 0.027(5) -0.009(4) -0.003(4) -0.009(4)
N00D 0.025(5) 0.020(5) 0.025(5) -0.008(4) 0.003(4) 0.001(4)
N005 0.008(4) 0.013(4) 0.020(4) -0.005(3) -0.002(3) 0.001(3)
N006 0.024(5) 0.028(5) 0.017(4) -0.011(4) -0.006(4) -0.014(4)
N007 0.016(4) 0.018(4) 0.021(5) -0.004(3) -0.008(3) -0.002(3)
N016 0.082(9) 0.046(7) 0.019(6) 0.001(5) -0.006(6) -0.017(7)
O00C 0.039(5) 0.091(8) 0.035(5) 0.017(5) -0.008(4) -0.038(6)
O002 0.019(3) 0.020(4) 0.020(4) -0.003(3) -0.004(3) -0.009(3)
O003 0.028(4) 0.030(4) 0.019(4) 0.002(3) -0.006(3) -0.012(3)
O008 0.034(4) 0.023(4) 0.028(4) -0.008(3) -0.005(3) -0.009(3)

loop_
_atom_type_symbol
_atom_type_description
_atom_type_scat_dispersion_real
_atom_type_scat_dispersion_imag
_atom_type_scat_source
C C 0.0033 0.0016 'International Tables Vol C Tables 4.2.6.8 and 6.1.1.4'
H H 0.0000 0.0000 'International Tables Vol C Tables 4.2.6.8 and 6.1.1.4'
N N 0.0061 0.0033 'International Tables Vol C Tables 4.2.6.8 and 6.1.1.4'
O O 0.0106 0.0060 'International Tables Vol C Tables 4.2.6.8 and 6.1.1.4'
F F 0.0171 0.0103 'International Tables Vol C Tables 4.2.6.8 and 6.1.1.4'
Ir Ir -1.4442 7.9887 'International Tables Vol C Tables 4.2.6.8 and 6.1.1.4'

loop_
_geom_angle_atom_site_label_1
_geom_angle_atom_site_label_2
_geom_angle_atom_site_label_3
_geom_angle
_geom_angle_site_symmetry_1
_geom_angle_site_symmetry_3
_geom_angle_publ_flag
N005 C00E C00K 119.4(9) . . ?
N005 C00E O002 109.8(8) . . ?
O002 C00E C00K 130.8(9) . . ?
C00H C00F C00K 117.2(9) . . ?
C00H C00F Ir01 128.1(8) . . ?
C00K C00F Ir01 114.5(7) . . ?
C00H C00G C00Q 125.6(10) . . ?
C00H C00G F004 117.4(10) . . ?
F004 C00G C00Q 116.9(9) . . ?
C00F C00H H00H 120.9 . . ?
C00G C00H C00F 118.2(10) . . ?
C00G C00H H00H 120.9 . . ?
C00O C00I H00I 120.6 . . ?
C00O C00I C00P 118.9(10) . . ?
C00P C00I H00I 120.6 . . ?
C00K C00J H00J 121.1 . . ?
C00Q C00J H00J 121.1 . . ?
C00Q C00J C00K 117.8(9) . . ?
C00F C00K C00E 111.1(9) . . ?
C00J C00K C00E 125.7(9) . . ?
C00J C00K C00F 123.1(9) . . ?
C00M C00L C00S 117.5(9) . . ?
C00M C00L C015 122.1(9) . . ?
C015 C00L C00S 120.3(9) . . ?
C00L C00M H00M 121.5 . . ?
C00L C00M C00V 117.0(9) . . ?
C00V C00M H00M 121.5 . . ?
C00O C00N C011 123.9(10) . . ?
N006 C00N C00O 121.1(11) . . ?
N006 C00N C011 114.9(9) . . ?
C00I C00O C00N 119.8(11) . . ?
C00I C00O H00O 120.1 . . ?
C00N C00O H00O 120.1 . . ?
C00I C00P H00P 120.2 . . ?
C00T C00P C00I 119.5(11) . . ?
C00T C00P H00P 120.2 . . ?
C00G C00Q C00J 118.1(10) . . ?
C00G C00Q H00Q 121.0 . . ?
C00J C00Q H00Q 121.0 . . ?
N007 C00R C013 120.1(10) . . ?
N007 C00R O008 110.7(10) . . ?
O008 C00R C013 129.2(10) . . ?
N00B C00S C00L 128.6(9) . . ?
N00B C00S O002 111.5(8) . . ?
O002 C00S C00L 120.0(9) . . ?
C00P C00T H00T 119.6 . . ?
N006 C00T C00P 120.8(11) . . ?
N006 C00T H00T 119.6 . . ?
N00A C00U C019 128.9(11) . . ?
N00A C00U O008 112.9(9) . . ?
O008 C00U C019 118.2(10) . . ?
C00M C00V C00Y 122.0(10) . . ?
N00D C00V C00M 128.0(10) . . ?
N00D C00V C00Y 110.0(9) . . ?
C00Y C00W H00W 120.8 . . ?
C015 C00W H00W 120.8 . . ?
C015 C00W C00Y 118.4(10) . . ?
C012 C00X C013 116.5(10) . . ?
C012 C00X Ir01 129.2(8) . . ?
C013 C00X Ir01 114.2(8) . . ?
C00V C00Y C00W 119.7(9) . . ?
C00V C00Y C01B 106.4(10) . . ?
C00W C00Y C01B 134.0(10) . . ?
H00A C00Z H00B 107.6 . . ?
C010 C00Z H00A 108.7 . . ?
C010 C00Z H00B 108.7 . . ?
C014 C00Z H00A 108.7 . . ?
C014 C00Z H00B 108.7 . . ?
C014 C00Z C010 114.4(10) . . ?
C01B C01A H01A 121.2 . . ?
C01N C01A H01A 121.2 . . ?
C01N C01A C01B 117.6(14) . . ?
C01A C01B C00Y 132.7(12) . . ?
C01A C01B C01G 120.7(12) . . ?
C01G C01B C00Y 106.5(10) . . ?
C01K C01C H01C 120.0 . . ?
C01K C01C C019 120.0(13) . . ?
C019 C01C H01C 120.0 . . ?
C01I C01D H01D 121.9 . . ?
C01I C01D C013 116.2(11) . . ?
C013 C01D H01D 121.9 . . ?
C01F C01E H01E 121.4 . . ?
C01F C01E C017 117.1(13) . . ?
C017 C01E H01E 121.4 . . ?
C01E C01F C01K 124.4(12) . . ?
F009 C01F C01E 118.7(13) . . ?
F009 C01F C01K 116.9(11) . . ?
C01B C01G C01J 122.2(12) . . ?
N00D C01G C01B 110.2(10) . . ?
N00D C01G C01J 127.6(13) . . ?
H01B C01H H01F 107.8 . . ?
C014 C01H H01B 109.0 . . ?
C014 C01H H01F 109.0 . . ?
C014 C01H C020 112.7(14) . . ?
C020 C01H H01B 109.0 . . ?
C020 C01H H01F 109.0 . . ?
C01D C01I C018 122.4(11) . . ?
C01D C01I N016 129.0(12) . . ?
N016 C01I C018 108.5(11) . . ?
C01G C01J H01J 122.1 . . ?
C01L C01J C01G 115.8(14) . . ?
C01L C01J H01J 122.1 . . ?
C01C C01K H01K 121.1 . . ?
C01F C01K C01C 117.8(12) . . ?
C01F C01K H01K 121.1 . . ?
C01J C01L H01L 119.0 . . ?
C01N C01L C01J 122.1(13) . . ?
C01N C01L H01L 119.0 . . ?
C01S C01M C01P 122.9(15) . . ?
C01S C01M N016 130.3(15) . . ?
N016 C01M C01P 106.8(12) . . ?
C01A C01N H01N 119.2 . . ?
C01L C01N C01A 121.5(13) . . ?
C01L C01N H01N 119.2 . . ?
H01G C01O H01H 107.9 . . ?
C01R C01O H01G 109.2 . . ?
C01R C01O H01H 109.2 . . ?
N016 C01O H01G 109.2 . . ?
N016 C01O H01H 109.2 . . ?
N016 C01O C01R 111.9(12) . . ?
C01V C01P C01M 117.4(14) . . ?
C01V C01P C018 135.1(15) . . ?
C018 C01P C01M 107.4(12) . . ?
C01U C01Q H01Q 119.9 . . ?
C01V C01Q H01Q 119.9 . . ?
C01V C01Q C01U 120.3(17) . . ?
C01O C01R H01I 109.0 . . ?
C01O C01R H01M 109.0 . . ?
C01O C01R C01W 113.1(12) . . ?
H01I C01R H01M 107.8 . . ?
C01W C01R H01I 109.0 . . ?
C01W C01R H01M 109.0 . . ?
C01M C01S H01S 120.7 . . ?
C01M C01S C01U 118.6(18) . . ?
C01U C01S H01S 120.7 . . ?
C01Q C01U H01U 119.3 . . ?
C01S C01U C01Q 121.5(17) . . ?
C01S C01U H01U 119.3 . . ?
C01P C01V H01V 120.3 . . ?
C01Q C01V C01P 119.3(17) . . ?
C01Q C01V H01V 120.3 . . ?
C01R C01W H01O 109.2 . . ?
C01R C01W H01P 109.2 . . ?
H01O C01W H01P 107.9 . . ?
C01X C01W C01R 111.9(13) . . ?
C01X C01W H01O 109.2 . . ?
C01X C01W H01P 109.2 . . ?
C01W C01X H01R 109.3 . . ?
C01W C01X H01T 109.3 . . ?
C01W C01X C01Y 111.8(15) . . ?
H01R C01X H01T 107.9 . . ?
C01Y C01X H01R 109.3 . . ?
C01Y C01X H01T 109.3 . . ?
C01X C01Y H01W 110.5 . . ?
C01X C01Y H01X 110.5 . . ?
H01W C01Y H01X 108.6 . . ?
C12 C01Y C01X 106(2) . . ?
C12 C01Y H01W 110.5 . . ?
C12 C01Y H01X 110.5 . . ?
H4A C4 H4B 109.5 . . ?
H4A C4 H4C 109.5 . . ?
H4B C4 H4C 109.5 . . ?
C020 C4 H4A 109.5 . . ?
C020 C4 H4B 109.5 . . ?
C020 C4 H4C 109.5 . . ?
C00Z C010 H01Y 108.7 . . ?
C00Z C010 H 108.7 . . ?
H01Y C010 H 107.6 . . ?
N00D C010 C00Z 114.0(10) . . ?
N00D C010 H01Y 108.7 . . ?
N00D C010 H 108.7 . . ?
O00C C011 C00N 117.8(10) . . ?
O00C C011 O003 125.8(12) . . ?
O003 C011 C00N 116.4(10) . . ?
C01Y C12 H12A 109.5 . . ?
C01Y C12 H12B 109.5 . . ?
C01Y C12 H12C 109.5 . . ?
H12A C12 H12B 109.5 . . ?
H12A C12 H12C 109.5 . . ?
H12B C12 H12C 109.5 . . ?
C00X C012 H012 119.9 . . ?
C00X C012 C018 120.1(10) . . ?
C018 C012 H012 119.9 . . ?
C00R C013 C00X 110.5(10) . . ?
C01D C013 C00R 125.5(10) . . ?
C01D C013 C00X 124.0(11) . . ?
C00Z C014 H01Z 109.2 . . ?
C00Z C014 HA 109.2 . . ?
C01H C014 C00Z 111.9(11) . . ?
C01H C014 H01Z 109.2 . . ?
C01H C014 HA 109.2 . . ?
H01Z C014 HA 107.9 . . ?
C00L C015 H015 119.6 . . ?
C00W C015 C00L 120.8(10) . . ?
C00W C015 H015 119.6 . . ?
C019 C017 C01E 120.6(12) . . ?
C01I C018 C01P 107.3(11) . . ?
C01I C018 C012 120.4(11) . . ?
C012 C018 C01P 132.2(12) . . ?
C01C C019 C00U 120.5(11) . . ?
C017 C019 C00U 119.5(11) . . ?
C017 C019 C01C 120.0(11) . . ?
C01H C020 H02A 109.0 . . ?
C01H C020 H02B 109.0 . . ?
C4 C020 C01H 113.0(19) . . ?
C4 C020 H02A 109.0 . . ?
C4 C020 H02B 109.0 . . ?
H02A C020 H02B 107.8 . . ?
C00F Ir01 N006 175.7(4) . . ?
C00F Ir01 O003 102.8(4) . . ?
C00X Ir01 C00F 87.0(4) . . ?
C00X Ir01 N006 93.9(4) . . ?
C00X Ir01 N007 79.9(4) . . ?
C00X Ir01 O003 169.3(3) . . ?
N005 Ir01 C00F 79.8(4) . . ?
N005 Ir01 C00X 96.1(4) . . ?
N005 Ir01 N006 95.9(3) . . ?
N005 Ir01 N007 173.6(3) . . ?
N005 Ir01 O003 90.0(3) . . ?
N006 Ir01 O003 76.7(3) . . ?
N007 Ir01 C00F 95.0(4) . . ?
N007 Ir01 N006 89.3(3) . . ?
N007 Ir01 O003 94.7(3) . . ?
C00U N00A N007 104.7(9) . . ?
C00S N00B N005 106.0(8) . . ?
C00V N00D C010 126.2(9) . . ?
C01G N00D C00V 107.0(10) . . ?
C01G N00D C010 126.8(10) . . ?
C00E N005 Ir01 115.0(6) . . ?
C00E N005 N00B 108.7(8) . . ?
N00B N005 Ir01 136.2(6) . . ?
C00N N006 C00T 119.8(9) . . ?
C00N N006 Ir01 115.1(7) . . ?
C00T N006 Ir01 125.0(8) . . ?
C00R N007 Ir01 114.8(7) . . ?
C00R N007 N00A 108.6(8) . . ?
N00A N007 Ir01 136.5(7) . . ?
C01I N016 C01O 125.0(13) . . ?
C01M N016 C01I 109.8(11) . . ?
C01M N016 C01O 124.6(12) . . ?
C00E O002 C00S 103.9(7) . . ?
C011 O003 Ir01 116.2(8) . . ?
C00R O008 C00U 103.1(8) . . ?

loop_
_geom_bond_atom_site_label_1
_geom_bond_atom_site_label_2
_geom_bond_distance
_geom_bond_site_symmetry_2
_geom_bond_publ_flag
C00E C00K 1.428(14) . ?
C00E N005 1.315(12) . ?
C00E O002 1.353(11) . ?
C00F C00H 1.388(14) . ?
C00F C00K 1.424(14) . ?
C00F Ir01 2.031(10) . ?
C00G C00H 1.364(15) . ?
C00G C00Q 1.375(15) . ?
C00G F004 1.368(12) . ?
C00H H00H 0.9500 . ?
C00I H00I 0.9500 . ?
C00I C00O 1.378(17) . ?
C00I C00P 1.385(16) . ?
C00J H00J 0.9500 . ?
C00J C00K 1.398(14) . ?
C00J C00Q 1.384(14) . ?
C00L C00M 1.378(14) . ?
C00L C00S 1.444(13) . ?
C00L C015 1.404(14) . ?
C00M H00M 0.9500 . ?
C00M C00V 1.394(14) . ?
C00N C00O 1.379(14) . ?
C00N C011 1.506(17) . ?
C00N N006 1.345(14) . ?
C00O H00O 0.9500 . ?
C00P H00P 0.9500 . ?
C00P C00T 1.383(15) . ?
C00Q H00Q 0.9500 . ?
C00R C013 1.418(16) . ?
C00R N007 1.301(14) . ?
C00R O008 1.350(13) . ?
C00S N00B 1.299(13) . ?
C00S O002 1.380(12) . ?
C00T H00T 0.9500 . ?
C00T N006 1.356(14) . ?
C00U C019 1.450(14) . ?
C00U N00A 1.287(14) . ?
C00U O008 1.383(14) . ?
C00V C00Y 1.402(15) . ?
C00V N00D 1.388(14) . ?
C00W H00W 0.9500 . ?
C00W C00Y 1.412(16) . ?
C00W C015 1.373(15) . ?
C00X C012 1.372(15) . ?
C00X C013 1.447(14) . ?
C00X Ir01 2.015(12) . ?
C00Y C01B 1.438(15) . ?
C00Z H00A 0.9900 . ?
C00Z H00B 0.9900 . ?
C00Z C010 1.532(17) . ?
C00Z C014 1.520(16) . ?
C01A H01A 0.9500 . ?
C01A C01B 1.392(16) . ?
C01A C01N 1.391(19) . ?
C01B C01G 1.397(18) . ?
C01C H01C 0.9500 . ?
C01C C01K 1.387(16) . ?
C01C C019 1.394(17) . ?
C01D H01D 0.9500 . ?
C01D C01I 1.361(18) . ?
C01D C013 1.405(17) . ?
C01E H01E 0.9500 . ?
C01E C01F 1.363(18) . ?
C01E C017 1.396(16) . ?
C01F C01K 1.373(19) . ?
C01F F009 1.359(13) . ?
C01G C01J 1.403(16) . ?
C01G N00D 1.386(14) . ?
C01H H01B 0.9900 . ?
C01H H01F 0.9900 . ?
C01H C014 1.511(17) . ?
C01H C020 1.57(2) . ?
C01I C018 1.401(17) . ?
C01I N016 1.390(16) . ?
C01J H01J 0.9500 . ?
C01J C01L 1.40(2) . ?
C01K H01K 0.9500 . ?
C01L H01L 0.9500 . ?
C01L C01N 1.38(2) . ?
C01M C01P 1.44(2) . ?
C01M C01S 1.34(2) . ?
C01M N016 1.384(18) . ?
C01N H01N 0.9500 . ?
C01O H01G 0.9900 . ?
C01O H01H 0.9900 . ?
C01O C01R 1.48(2) . ?
C01O N016 1.462(18) . ?
C01P C01V 1.40(2) . ?
C01P C018 1.421(18) . ?
C01Q H01Q 0.9500 . ?
C01Q C01U 1.39(3) . ?
C01Q C01V 1.38(2) . ?
C01R H01I 0.9900 . ?
C01R H01M 0.9900 . ?
C01R C01W 1.54(2) . ?
C01S H01S 0.9500 . ?
C01S C01U 1.37(3) . ?
C01U H01U 0.9500 . ?
C01V H01V 0.9500 . ?
C01W H01O 0.9900 . ?
C01W H01P 0.9900 . ?
C01W C01X 1.51(2) . ?
C01X H01R 0.9900 . ?
C01X H01T 0.9900 . ?
C01X C01Y 1.54(3) . ?
C01Y H01W 0.9900 . ?
C01Y H01X 0.9900 . ?
C01Y C12 1.34(3) . ?
C4 H4A 0.9800 . ?
C4 H4B 0.9800 . ?
C4 H4C 0.9800 . ?
C4 C020 1.35(3) . ?
C010 H01Y 0.9900 . ?
C010 H 0.9900 . ?
C010 N00D 1.440(15) . ?
C011 O00C 1.239(14) . ?
C011 O003 1.273(13) . ?
C12 H12A 0.9800 . ?
C12 H12B 0.9800 . ?
C12 H12C 0.9800 . ?
C012 H012 0.9500 . ?
C012 C018 1.414(16) . ?
C014 H01Z 0.9900 . ?
C014 HA 0.9900 . ?
C015 H015 0.9500 . ?
C017 C019 1.386(18) . ?
C020 H02A 0.9900 . ?
C020 H02B 0.9900 . ?
Ir01 N005 2.014(8) . ?
Ir01 N006 2.112(9) . ?
Ir01 N007 2.017(8) . ?
Ir01 O003 2.145(7) . ?
N00A N007 1.397(12) . ?
N00B N005 1.371(11) . ?

loop_
_geom_torsion_atom_site_label_1
_geom_torsion_atom_site_label_2
_geom_torsion_atom_site_label_3
_geom_torsion_atom_site_label_4
_geom_torsion
_geom_torsion_site_symmetry_1
_geom_torsion_site_symmetry_2
_geom_torsion_site_symmetry_3
_geom_torsion_site_symmetry_4
_geom_torsion_publ_flag
C00H C00F C00K C00E 179.4(10) . . . . ?
C00H C00F C00K C00J -1.0(17) . . . . ?
C00H C00G C00Q C00J 1.9(18) . . . . ?
C00I C00P C00T N006 -2.6(16) . . . . ?
C00K C00E N005 Ir01 3.4(12) . . . . ?
C00K C00E N005 N00B 179.8(9) . . . . ?
C00K C00E O002 C00S 179.5(11) . . . . ?
C00K C00F C00H C00G 0.1(16) . . . . ?
C00K C00J C00Q C00G -2.6(17) . . . . ?
C00L C00M C00V C00Y 1.7(16) . . . . ?
C00L C00M C00V N00D 178.8(11) . . . . ?
C00L C00S N00B N005 179.5(10) . . . . ?
C00L C00S O002 C00E 179.5(9) . . . . ?
C00M C00L C00S N00B 1.2(17) . . . . ?
C00M C00L C00S O002 -178.4(9) . . . . ?
C00M C00L C015 C00W -3.1(17) . . . . ?
C00M C00V C00Y C00W -3.7(17) . . . . ?
C00M C00V C00Y C01B 177.4(10) . . . . ?
C00M C00V N00D C01G -177.5(11) . . . . ?
C00M C00V N00D C010 5.3(19) . . . . ?
C00N C011 O003 Ir01 -3.1(13) . . . . ?
C00O C00I C00P C00T 2.1(16) . . . . ?
C00O C00N C011 O00C 0.5(17) . . . . ?
C00O C00N C011 O003 -179.0(10) . . . . ?
C00O C00N N006 C00T 3.7(15) . . . . ?
C00O C00N N006 Ir01 -176.1(8) . . . . ?
C00P C00I C00O C00N 1.1(16) . . . . ?
C00P C00T N006 C00N -0.3(15) . . . . ?
C00P C00T N006 Ir01 179.5(7) . . . . ?
C00Q C00G C00H C00F -0.6(18) . . . . ?
C00Q C00J C00K C00E -178.2(11) . . . . ?
C00Q C00J C00K C00F 2.2(17) . . . . ?
C00S C00L C00M C00V 179.8(10) . . . . ?
C00S C00L C015 C00W 178.9(10) . . . . ?
C00S N00B N005 C00E 1.5(11) . . . . ?
C00S N00B N005 Ir01 176.7(8) . . . . ?
C00U N00A N007 C00R 0.5(11) . . . . ?
C00U N00A N007 Ir01 178.4(8) . . . . ?
C00V C00Y C01B C01A -175.6(13) . . . . ?
C00V C00Y C01B C01G 0.4(13) . . . . ?
C00W C00Y C01B C01A 6(2) . . . . ?
C00W C00Y C01B C01G -178.2(13) . . . . ?
C00X C012 C018 C01I -4.7(19) . . . . ?
C00X C012 C018 C01P 178.7(15) . . . . ?
C00Y C00V N00D C01G -0.2(13) . . . . ?
C00Y C00V N00D C010 -177.3(10) . . . . ?
C00Y C00W C015 C00L 1.0(17) . . . . ?
C00Y C01B C01G C01J 180.0(11) . . . . ?
C00Y C01B C01G N00D -0.5(14) . . . . ?
C00Z C010 N00D C00V 75.0(14) . . . . ?
C00Z C010 N00D C01G -101.5(13) . . . . ?
C01A C01B C01G C01J -3.4(19) . . . . ?
C01A C01B C01G N00D 176.1(11) . . . . ?
C01B C01A C01N C01L 0(2) . . . . ?
C01B C01G C01J C01L 3.3(18) . . . . ?
C01B C01G N00D C00V 0.4(13) . . . . ?
C01B C01G N00D C010 177.5(11) . . . . ?
C01D C01I C018 C01P 178.2(14) . . . . ?
C01D C01I C018 C012 1(2) . . . . ?
C01D C01I N016 C01M 178.9(16) . . . . ?
C01D C01I N016 C01O 8(3) . . . . ?
C01E C01F C01K C01C -4(2) . . . . ?
C01E C017 C019 C00U 176.2(11) . . . . ?
C01E C017 C019 C01C -2.0(19) . . . . ?
C01F C01E C017 C019 -1.5(18) . . . . ?
C01G C01J C01L C01N -2(2) . . . . ?
C01I C01D C013 C00R -179.8(13) . . . . ?
C01I C01D C013 C00X 1.7(19) . . . . ?
C01J C01G N00D C00V 179.9(12) . . . . ?
C01J C01G N00D C010 -3(2) . . . . ?
C01J C01L C01N C01A 0(2) . . . . ?
C01K C01C C019 C00U -175.5(12) . . . . ?
C01K C01C C019 C017 2.6(19) . . . . ?
C01M C01P C01V C01Q -3(3) . . . . ?
C01M C01P C018 C01I 4.1(18) . . . . ?
C01M C01P C018 C012 -179.0(15) . . . . ?
C01M C01S C01U C01Q 2(3) . . . . ?
C01N C01A C01B C00Y 177.3(13) . . . . ?
C01N C01A C01B C01G 1.7(19) . . . . ?
C01O C01R C01W C01X -178.4(14) . . . . ?
C01P C01M C01S C01U -1(3) . . . . ?
C01P C01M N016 C01I 3.4(19) . . . . ?
C01P C01M N016 C01O 174.5(15) . . . . ?
C01R C01O N016 C01I 84.8(19) . . . . ?
C01R C01O N016 C01M -85(2) . . . . ?
C01R C01W C01X C01Y -171.7(17) . . . . ?
C01S C01M C01P C01V 2(3) . . . . ?
C01S C01M C01P C018 178.3(17) . . . . ?
C01S C01M N016 C01I -179.8(19) . . . . ?
C01S C01M N016 C01O -9(3) . . . . ?
C01U C01Q C01V C01P 3(3) . . . . ?
C01V C01P C018 C01I 179.7(19) . . . . ?
C01V C01P C018 C012 -3(3) . . . . ?
C01V C01Q C01U C01S -2(3) . . . . ?
C01W C01X C01Y C12 161(2) . . . . ?
C010 C00Z C014 C01H -177.0(10) . . . . ?
C011 C00N C00O C00I 171.4(10) . . . . ?
C011 C00N N006 C00T -172.2(9) . . . . ?
C011 C00N N006 Ir01 8.0(11) . . . . ?
C012 C00X C013 C00R 175.8(10) . . . . ?
C012 C00X C013 C01D -5.4(18) . . . . ?
C013 C00R N007 Ir01 2.1(14) . . . . ?
C013 C00R N007 N00A -179.5(10) . . . . ?
C013 C00R O008 C00U 179.3(12) . . . . ?
C013 C00X C012 C018 6.7(17) . . . . ?
C013 C01D C01I C018 1(2) . . . . ?
C013 C01D C01I N016 -179.0(14) . . . . ?
C014 C00Z C010 N00D 62.7(13) . . . . ?
C014 C01H C020 C4 68(2) . . . . ?
C015 C00L C00M C00V 1.7(16) . . . . ?
C015 C00L C00S N00B 179.4(11) . . . . ?
C015 C00L C00S O002 -0.3(15) . . . . ?
C015 C00W C00Y C00V 2.3(17) . . . . ?
C015 C00W C00Y C01B -179.3(12) . . . . ?
C017 C01E C01F C01K 5(2) . . . . ?
C017 C01E C01F F009 -176.4(11) . . . . ?
C018 C01I N016 C01M -0.9(18) . . . . ?
C018 C01I N016 C01O -171.9(14) . . . . ?
C018 C01P C01V C01Q -177.8(19) . . . . ?
C019 C00U N00A N007 -177.4(11) . . . . ?
C019 C00U O008 C00R 177.3(10) . . . . ?
C019 C01C C01K C01F 0(2) . . . . ?
C020 C01H C014 C00Z 172.8(12) . . . . ?
F004 C00G C00H C00F -178.4(10) . . . . ?
F004 C00G C00Q C00J 179.7(10) . . . . ?
F009 C01F C01K C01C 176.9(11) . . . . ?
Ir01 C00F C00H C00G 173.8(8) . . . . ?
Ir01 C00F C00K C00E 4.9(12) . . . . ?
Ir01 C00F C00K C00J -175.5(9) . . . . ?
Ir01 C00X C012 C018 -170.7(9) . . . . ?
Ir01 C00X C013 C00R -6.4(13) . . . . ?
Ir01 C00X C013 C01D 172.3(10) . . . . ?
N00A C00U C019 C01C 171.8(12) . . . . ?
N00A C00U C019 C017 -6.4(19) . . . . ?
N00A C00U O008 C00R -0.5(12) . . . . ?
N00B C00S O002 C00E -0.2(11) . . . . ?
N00D C00V C00Y C00W 178.7(10) . . . . ?
N00D C00V C00Y C01B -0.1(13) . . . . ?
N00D C01G C01J C01L -176.1(12) . . . . ?
N005 C00E C00K C00F -5.5(14) . . . . ?
N005 C00E C00K C00J 174.9(10) . . . . ?
N005 C00E O002 C00S 1.1(11) . . . . ?
N006 C00N C00O C00I -4.1(16) . . . . ?
N006 C00N C011 O00C 176.3(11) . . . . ?
N006 C00N C011 O003 -3.2(15) . . . . ?
N007 C00R C013 C00X 2.8(16) . . . . ?
N007 C00R C013 C01D -175.9(12) . . . . ?
N007 C00R O008 C00U 0.8(12) . . . . ?
N016 C01I C018 C01P -2.1(17) . . . . ?
N016 C01I C018 C012 -179.5(12) . . . . ?
N016 C01M C01P C01V 178.9(15) . . . . ?
N016 C01M C01P C018 -4.6(19) . . . . ?
N016 C01M C01S C01U -177.7(18) . . . . ?
N016 C01O C01R C01W -168.8(13) . . . . ?
O00C C011 O003 Ir01 177.4(11) . . . . ?
O002 C00E C00K C00F 176.2(10) . . . . ?
O002 C00E C00K C00J -3.3(19) . . . . ?
O002 C00E N005 Ir01 -178.0(6) . . . . ?
O002 C00E N005 N00B -1.6(11) . . . . ?
O002 C00S N00B N005 -0.8(12) . . . . ?
O008 C00R C013 C00X -175.5(11) . . . . ?
O008 C00R C013 C01D 6(2) . . . . ?
O008 C00R N007 Ir01 -179.2(7) . . . . ?
O008 C00R N007 N00A -0.8(12) . . . . ?
O008 C00U C019 C01C -5.6(17) . . . . ?
O008 C00U C019 C017 176.3(10) . . . . ?
O008 C00U N00A N007 0.0(12) . . . . ?
